data_7017887
loop_
_publ_author_name
'Canella, Daniel'
'Hock, Sebastian J.'
'Hiltner, Oliver'
'Herdtweck, Eberhardt'
'Herrmann, Wolfgang A.'
'K\"uhn, Fritz E'

_publ_section_title
;
 Synthesis and characterization of propylene and butylene bridged
 fac-tricarbonylrhenium(i) biscarbene complexes.
;
_journal_issue 7
_journal_name_full 'Dalton transactions (Cambridge, England : 2003)'
_journal_page_first 2110
_journal_page_last 2121
_journal_paper_doi 10.1039/c1dt11611h
_journal_volume 41
_journal_year 2012
_chemical_formula_moiety 'C31 H34 Br N4 O3 Re'
_chemical_formula_sum 'C31 H34 Br N4 O3 Re'
_chemical_formula_weight 776.73
_chemical_name_systematic ?
_space_group_IT_number 15
_symmetry_cell_setting monoclinic
_symmetry_Int_Tables_number 15
_symmetry_space_group_name_Hall '-C 2yc'
_symmetry_space_group_name_H-M 'C 1 2/c 1'
_atom_sites_solution_hydrogens geom
_atom_sites_solution_primary direct
_atom_sites_solution_secondary difmap
_cell_angle_alpha 90
_cell_angle_beta 106.295(3)
_cell_angle_gamma 90
_cell_formula_units_Z 8
_cell_length_a 15.1796(10)
_cell_length_b 22.3292(14)
_cell_length_c 18.6233(12)
_cell_measurement_reflns_used 9753
_cell_measurement_temperature 173(1)
_cell_measurement_theta_max 25.41
_cell_measurement_theta_min 1.67
_cell_volume 6058.8(7)
_computing_cell_refinement 'SAINT (Bruker, 2008b)'
_computing_data_collection 'APEX II Control Software (Bruker, 2008a)'
_computing_data_reduction 'SAINT (Bruker, 2008b)'
_computing_molecular_graphics 'PLATON (Spek, 2009)'
_computing_publication_material 'PLATON (Spek, 2009)'
_computing_structure_refinement 'SHELXL97 (Sheldrick, 1998)'
_computing_structure_solution 'SIR92 (Altomare, 1994)'
_diffrn_ambient_temperature 173(1)
_diffrn_detector ' CCD plate '
_diffrn_detector_area_resol_mean 16
_diffrn_measured_fraction_theta_full 0.994
_diffrn_measured_fraction_theta_max 0.994
_diffrn_measurement_device ' \k-geometry diffractometer '
_diffrn_measurement_device_type ' Bruker APEX-II CCD '
_diffrn_measurement_method ' phi- and omega-rotation '
_diffrn_radiation_monochromator graphite
_diffrn_radiation_source 'rotating anode FR591'
_diffrn_radiation_type 'Mo K\a'
_diffrn_radiation_wavelength 0.71073
_diffrn_reflns_av_R_equivalents 0.0719
_diffrn_reflns_av_sigmaI/netI 0.0251
_diffrn_reflns_limit_h_max 18
_diffrn_reflns_limit_h_min -18
_diffrn_reflns_limit_k_max 26
_diffrn_reflns_limit_k_min -26
_diffrn_reflns_limit_l_max 22
_diffrn_reflns_limit_l_min -22
_diffrn_reflns_number 100450
_diffrn_reflns_theta_full 25.41
_diffrn_reflns_theta_max 25.41
_diffrn_reflns_theta_min 1.67
_diffrn_standards_decay_% 0
_exptl_absorpt_coefficient_mu 5.368
_exptl_absorpt_correction_T_max 0.7452
_exptl_absorpt_correction_T_min 0.1986
_exptl_absorpt_correction_type multi-scan
_exptl_absorpt_process_details 'SADABS, Bruker, 2008b'
_exptl_crystal_colour colorless
_exptl_crystal_density_diffrn 1.703
_exptl_crystal_density_meas ?
_exptl_crystal_density_method none
_exptl_crystal_description column
_exptl_crystal_F_000 3056
_exptl_crystal_size_max 0.61
_exptl_crystal_size_mid 0.30
_exptl_crystal_size_min 0.25
_refine_diff_density_max 2.325
_refine_diff_density_min -1.533
_refine_diff_density_rms 0.181
_refine_ls_extinction_method none
_refine_ls_goodness_of_fit_ref 1.117
_refine_ls_hydrogen_treatment constr
_refine_ls_matrix_type full
_refine_ls_number_parameters 367
_refine_ls_number_reflns 5558
_refine_ls_number_restraints 0
_refine_ls_restrained_S_all 1.117
_refine_ls_R_factor_all 0.0462
_refine_ls_R_factor_gt 0.0433
_refine_ls_shift/su_max 0.001
_refine_ls_shift/su_mean 0.000
_refine_ls_structure_factor_coef Fsqd
_refine_ls_weighting_details 'w=1/[\s^2^(Fo^2^)+(0.0086P)^2^+199.6573P] where P=(Fo^2^+2Fc^2^)/3'
_refine_ls_weighting_scheme sigma
_refine_ls_wR_factor_gt 0.0978
_refine_ls_wR_factor_ref 0.0996
_reflns_number_gt 5269
_reflns_number_total 5558
_reflns_threshold_expression I>2\s(I)
_cod_data_source_file c1dt11611h.txt
_cod_data_source_block Compound_2d
_cod_depositor_comments
;
The following automatic conversions were performed:

'_symmetry_cell_setting' value 'Monoclinic' changed to 'monoclinic'
according to /home/saulius/struct/CIF-dictionaries/cif_core.dic
dictionary named 'cif_core.dic' version 2.4.1 from 2010-06-29.

Automatic conversion script
Id: cif_fix_values 1715 2011-07-08 13:25:40Z adriana 

The following automatic conversions were performed:

'_exptl_crystal_density_meas' value 'none' was changed to '?' - the
value is perceived as not measured.

Automatic conversion script
Id: cif_fix_values 3008 2015-01-20 13:52:24Z robertas 
;
_cod_original_sg_symbol_H-M 'C 2/c'
_cod_database_code 7017887

loop_
_symmetry_equiv_pos_site_id
_symmetry_equiv_pos_as_xyz
1 x,y,z
2 -x,y,1/2-z
3 -x,-y,-z
4 x,-y,1/2+z
5 1/2+x,1/2+y,z
6 1/2-x,1/2+y,1/2-z
7 1/2-x,1/2-y,-z
8 1/2+x,1/2-y,1/2+z

loop_
_atom_site_aniso_label
_atom_site_aniso_U_11
_atom_site_aniso_U_22
_atom_site_aniso_U_33
_atom_site_aniso_U_23
_atom_site_aniso_U_13
_atom_site_aniso_U_12
Re1 0.0209(2) 0.0148(2) 0.0112(1) -0.0022(1) 0.0031(1) 0.0009(1)
Br1 0.0291(4) 0.0417(5) 0.0301(4) -0.0020(4) 0.0117(3) -0.0013(3)
O1 0.043(4) 0.057(4) 0.032(3) 0.005(3) 0.013(3) -0.002(3)
O2 0.060(4) 0.031(3) 0.016(3) 0.006(2) -0.002(3) 0.004(3)
O3 0.044(3) 0.027(3) 0.022(3) -0.005(2) -0.002(2) 0.012(2)
N1 0.037(4) 0.019(3) 0.012(3) -0.003(2) -0.002(2) 0.008(3)
N2 0.032(3) 0.029(4) 0.014(3) -0.007(3) -0.002(2) 0.008(3)
N3 0.029(3) 0.019(3) 0.015(3) 0.001(2) 0.006(2) 0.003(2)
N4 0.030(3) 0.026(3) 0.013(3) -0.001(3) 0.003(2) 0.003(3)
C1 0.039(5) 0.028(4) 0.009(3) -0.007(3) -0.003(3) 0.005(4)
C2 0.037(4) 0.014(3) 0.023(4) -0.005(3) 0.015(3) -0.003(3)
C3 0.028(4) 0.013(3) 0.017(3) -0.004(3) 0.003(3) 0.009(3)
C4 0.032(4) 0.012(3) 0.012(3) 0.006(3) 0.006(3) 0.005(3)
C5 0.060(6) 0.028(4) 0.025(4) -0.006(4) -0.004(4) 0.019(4)
C6 0.045(5) 0.040(5) 0.023(4) -0.009(4) -0.009(4) 0.022(4)
C7 0.028(4) 0.032(4) 0.025(4) -0.007(3) 0.001(3) -0.003(3)
C8 0.042(5) 0.031(4) 0.019(4) -0.007(3) -0.003(3) -0.001(4)
C9 0.046(5) 0.032(4) 0.017(4) -0.001(3) 0.007(3) 0.007(4)
C10 0.043(5) 0.022(4) 0.017(4) 0.002(3) 0.013(3) -0.002(3)
C11 0.020(3) 0.020(4) 0.022(4) 0.011(3) 0.001(3) -0.001(3)
C12 0.044(5) 0.024(4) 0.016(3) -0.010(3) 0.007(3) 0.006(3)
C13 0.040(4) 0.022(4) 0.021(4) -0.013(3) 0.001(3) 0.006(3)
C14 0.045(5) 0.015(3) 0.013(3) 0.001(3) 0.004(3) 0.003(3)
C15 0.050(5) 0.024(4) 0.021(4) -0.001(3) 0.016(4) 0.003(3)
C16 0.049(5) 0.021(4) 0.028(4) 0.002(3) 0.017(4) -0.002(3)
C17 0.051(5) 0.011(3) 0.019(4) 0.000(3) 0.005(3) 0.002(3)
C18 0.040(4) 0.017(4) 0.012(3) -0.003(3) 0.007(3) 0.004(3)
C19 0.036(4) 0.016(3) 0.016(3) 0.003(3) 0.006(3) 0.006(3)
C20 0.073(7) 0.029(4) 0.030(4) -0.007(4) 0.030(4) -0.008(4)
C21 0.048(5) 0.040(5) 0.037(5) -0.015(4) 0.011(4) -0.012(4)
C22 0.038(5) 0.028(4) 0.030(4) -0.006(3) 0.008(3) 0.002(3)
C23 0.039(4) 0.015(3) 0.018(4) 0.000(3) 0.006(3) -0.003(3)
C24 0.035(4) 0.021(4) 0.022(4) -0.001(3) 0.006(3) -0.001(3)
C25 0.048(5) 0.022(4) 0.025(4) -0.004(3) 0.004(4) 0.000(4)
C26 0.063(6) 0.020(4) 0.019(4) -0.006(3) 0.007(4) -0.010(4)
C27 0.056(5) 0.020(4) 0.023(4) -0.002(3) 0.013(4) -0.011(4)
C28 0.039(5) 0.021(4) 0.027(4) 0.000(3) 0.004(3) -0.009(3)
C29 0.034(5) 0.050(5) 0.033(5) 0.005(4) 0.008(4) 0.008(4)
C30 0.086(8) 0.044(6) 0.029(5) 0.013(4) 0.002(5) -0.021(5)
C31 0.041(5) 0.027(4) 0.045(5) -0.002(4) 0.008(4) -0.005(4)

loop_
_atom_site_label
_atom_site_type_symbol
_atom_site_thermal_displace_type
_atom_site_fract_x
_atom_site_fract_y
_atom_site_fract_z
_atom_site_occupancy
_atom_site_U_iso_or_equiv
_atom_site_calc_flag
_atom_site_refinement_flags
Re1 Re Uani 0.19861(2) 0.42992(1) 0.15238(1) 1.000 0.0159(1) . .
Br1 Br Uani 0.34849(5) 0.45606(4) 0.10914(4) 1.000 0.0329(3) . .
O1 O Uani 0.0150(5) 0.3965(3) 0.1727(3) 1.000 0.044(2) . .
O2 O Uani 0.1049(4) 0.5047(3) 0.0124(3) 1.000 0.0382(19) . .
O3 O Uani 0.1522(4) 0.3401(2) 0.0227(3) 1.000 0.0333(17) . .
N1 N Uani 0.2968(4) 0.3098(3) 0.2379(3) 1.000 0.0245(19) . .
N2 N Uani 0.3725(4) 0.3864(3) 0.2886(3) 1.000 0.0267(19) . .
N3 N Uani 0.2092(4) 0.4971(3) 0.3114(3) 1.000 0.0210(17) . .
N4 N Uani 0.2046(4) 0.5634(3) 0.2277(3) 1.000 0.0236(17) . .
C1 C Uani 0.0794(6) 0.4072(4) 0.1696(4) 1.000 0.027(2) . .
C2 C Uani 0.1370(5) 0.4812(3) 0.0685(4) 1.000 0.023(2) . .
C3 C Uani 0.1747(5) 0.3706(3) 0.0746(4) 1.000 0.0200(19) . .
C4 C Uani 0.2949(5) 0.3702(3) 0.2345(4) 1.000 0.0187(19) . .
C5 C Uani 0.3731(7) 0.2894(4) 0.2934(5) 1.000 0.041(3) . .
C6 C Uani 0.4204(6) 0.3373(4) 0.3243(5) 1.000 0.040(3) . .
C7 C Uani 0.4028(5) 0.4480(4) 0.3108(4) 1.000 0.030(2) . .
C8 C Uani 0.3948(6) 0.4629(4) 0.3904(4) 1.000 0.033(3) . .
C9 C Uani 0.3137(6) 0.4360(4) 0.4121(4) 1.000 0.032(3) . .
C10 C Uani 0.2190(6) 0.4412(3) 0.3543(4) 1.000 0.026(3) . .
C11 C Uani 0.2075(5) 0.5023(3) 0.2373(4) 1.000 0.022(2) . .
C12 C Uani 0.2092(6) 0.5518(3) 0.3450(4) 1.000 0.028(2) . .
C13 C Uani 0.2063(5) 0.5938(3) 0.2931(4) 1.000 0.029(2) . .
C14 C Uani 0.2347(6) 0.2687(3) 0.1887(4) 1.000 0.025(2) . .
C15 C Uani 0.1528(6) 0.2526(4) 0.2037(4) 1.000 0.030(3) . .
C16 C Uani 0.0955(6) 0.2125(3) 0.1550(4) 1.000 0.031(3) . .
C17 C Uani 0.1193(6) 0.1888(3) 0.0932(4) 1.000 0.028(2) . .
C18 C Uani 0.2031(5) 0.2042(3) 0.0818(4) 1.000 0.023(2) . .
C19 C Uani 0.2620(5) 0.2445(3) 0.1287(4) 1.000 0.0229(19) . .
C20 C Uani 0.1308(7) 0.2740(4) 0.2730(5) 1.000 0.041(3) . .
C21 C Uani 0.0546(7) 0.1461(4) 0.0409(5) 1.000 0.042(3) . .
C22 C Uani 0.3517(6) 0.2618(4) 0.1156(5) 1.000 0.032(3) . .
C23 C Uani 0.1925(5) 0.5964(3) 0.1591(4) 1.000 0.024(2) . .
C24 C Uani 0.1029(5) 0.6115(3) 0.1183(4) 1.000 0.026(2) . .
C25 C Uani 0.0903(6) 0.6449(4) 0.0539(4) 1.000 0.033(3) . .
C26 C Uani 0.1653(7) 0.6635(4) 0.0294(4) 1.000 0.035(3) . .
C27 C Uani 0.2529(6) 0.6490(3) 0.0721(4) 1.000 0.033(3) . .
C28 C Uani 0.2691(6) 0.6158(3) 0.1379(4) 1.000 0.030(3) . .
C29 C Uani 0.0205(6) 0.5903(4) 0.1425(5) 1.000 0.039(3) . .
C30 C Uani 0.1496(8) 0.6978(5) -0.0428(5) 1.000 0.056(4) . .
C31 C Uani 0.3660(6) 0.6040(4) 0.1861(5) 1.000 0.039(3) . .
H51 H Uiso 0.38830 0.24880 0.30650 1.000 0.0490 calc R
H61 H Uiso 0.47630 0.33780 0.36340 1.000 0.0480 calc R
H71 H Uiso 0.36470 0.47640 0.27430 1.000 0.0350 calc R
H72 H Uiso 0.46730 0.45290 0.31010 1.000 0.0350 calc R
H81 H Uiso 0.45180 0.44930 0.42740 1.000 0.0400 calc R
H82 H Uiso 0.39180 0.50690 0.39490 1.000 0.0400 calc R
H91 H Uiso 0.31000 0.45550 0.45890 1.000 0.0390 calc R
H92 H Uiso 0.32660 0.39300 0.42330 1.000 0.0390 calc R
H101 H Uiso 0.21020 0.40680 0.31940 1.000 0.0320 calc R
H102 H Uiso 0.17060 0.43930 0.38040 1.000 0.0320 calc R
H121 H Uiso 0.21100 0.55860 0.39570 1.000 0.0340 calc R
H131 H Uiso 0.20550 0.63600 0.29970 1.000 0.0350 calc R
H161 H Uiso 0.03920 0.20090 0.16380 1.000 0.0370 calc R
H181 H Uiso 0.22050 0.18680 0.04120 1.000 0.0280 calc R
H201 H Uiso 0.18600 0.27180 0.31560 1.000 0.0610 calc R
H202 H Uiso 0.08260 0.24880 0.28270 1.000 0.0610 calc R
H203 H Uiso 0.10930 0.31560 0.26590 1.000 0.0610 calc R
H211 H Uiso 0.02580 0.11970 0.06990 1.000 0.0630 calc R
H212 H Uiso 0.08910 0.12190 0.01410 1.000 0.0630 calc R
H213 H Uiso 0.00710 0.16890 0.00480 1.000 0.0630 calc R
H221 H Uiso 0.35650 0.30560 0.11490 1.000 0.0480 calc R
H222 H Uiso 0.35480 0.24560 0.06740 1.000 0.0480 calc R
H223 H Uiso 0.40230 0.24560 0.15580 1.000 0.0480 calc R
H251 H Uiso 0.02990 0.65550 0.02580 1.000 0.0400 calc R
H271 H Uiso 0.30380 0.66210 0.05600 1.000 0.0390 calc R
H291 H Uiso 0.02750 0.60260 0.19430 1.000 0.0590 calc R
H292 H Uiso 0.01640 0.54650 0.13890 1.000 0.0590 calc R
H293 H Uiso -0.03550 0.60800 0.10980 1.000 0.0590 calc R
H301 H Uiso 0.10910 0.67470 -0.08360 1.000 0.0840 calc R
H302 H Uiso 0.20850 0.70450 -0.05340 1.000 0.0840 calc R
H303 H Uiso 0.12110 0.73640 -0.03820 1.000 0.0840 calc R
H311 H Uiso 0.40960 0.62650 0.16650 1.000 0.0570 calc R
H312 H Uiso 0.37930 0.56110 0.18550 1.000 0.0570 calc R
H313 H Uiso 0.37170 0.61670 0.23760 1.000 0.0570 calc R

loop_
_atom_type_symbol
_atom_type_description
_atom_type_scat_dispersion_real
_atom_type_scat_dispersion_imag
_atom_type_scat_source
Re Re -1.0185 7.2310 'International Tables Vol C Tables 4.2.6.8 and 6.1.1.4'
O O 0.0106 0.0060 'International Tables Vol C Tables 4.2.6.8 and 6.1.1.4'
N N 0.0061 0.0033 'International Tables Vol C Tables 4.2.6.8 and 6.1.1.4'
Br Br -0.2901 2.4595 'International Tables Vol C Tables 4.2.6.8 and 6.1.1.4'
H H 0.0000 0.0000 'International Tables Vol C Tables 4.2.6.8 and 6.1.1.4'
C C 0.0033 0.0016 'International Tables Vol C Tables 4.2.6.8 and 6.1.1.4'

loop_
_geom_angle_atom_site_label_1
_geom_angle_atom_site_label_2
_geom_angle_atom_site_label_3
_geom_angle
_geom_angle_publ_flag
Br1 Re1 C1 172.0(2) yes
Br1 Re1 C2 83.6(2) yes
Br1 Re1 C3 85.4(2) yes
Br1 Re1 C4 83.6(2) yes
Br1 Re1 C11 99.6(2) yes
C1 Re1 C2 91.5(3) yes
C1 Re1 C3 87.6(3) yes
C1 Re1 C4 100.8(3) yes
C1 Re1 C11 87.0(3) yes
C2 Re1 C3 81.6(3) yes
C2 Re1 C4 166.5(3) yes
C2 Re1 C11 93.6(3) yes
C3 Re1 C4 93.1(3) yes
C3 Re1 C11 172.7(3) yes
C4 Re1 C11 92.8(3) yes
C4 N1 C5 111.3(6) yes
C4 N1 C14 127.1(6) yes
C5 N1 C14 121.4(7) yes
C4 N2 C6 112.0(7) yes
C4 N2 C7 126.2(6) yes
C6 N2 C7 121.8(6) yes
C10 N3 C11 126.0(6) yes
C10 N3 C12 121.5(6) yes
C11 N3 C12 112.3(6) yes
C11 N4 C13 112.3(6) yes
C11 N4 C23 127.9(6) yes
C13 N4 C23 119.6(6) yes
Re1 C1 O1 174.0(7) yes
Re1 C2 O2 169.2(6) yes
Re1 C3 O3 171.2(6) yes
Re1 C4 N1 129.0(5) yes
Re1 C4 N2 127.5(5) yes
N1 C4 N2 103.1(6) yes
N1 C5 C6 107.1(8) yes
N2 C6 C5 106.5(8) yes
N2 C7 C8 111.4(6) yes
C7 C8 C9 117.0(7) no
C8 C9 C10 116.8(6) no
N3 C10 C9 112.2(7) yes
Re1 C11 N3 128.8(5) yes
Re1 C11 N4 129.1(5) yes
N3 C11 N4 101.8(6) yes
N3 C12 C13 107.4(6) yes
N4 C13 C12 106.2(6) yes
N1 C14 C15 119.8(7) yes
N1 C14 C19 117.6(7) yes
C15 C14 C19 122.6(7) no
C14 C15 C16 117.7(7) no
C14 C15 C20 121.1(8) no
C16 C15 C20 121.1(8) no
C15 C16 C17 121.3(8) no
C16 C17 C18 119.3(7) no
C16 C17 C21 119.7(8) no
C18 C17 C21 121.0(7) no
C17 C18 C19 121.2(7) no
C14 C19 C18 117.9(7) no
C14 C19 C22 121.0(7) no
C18 C19 C22 121.2(7) no
N4 C23 C24 117.8(7) yes
N4 C23 C28 120.0(7) yes
C24 C23 C28 122.0(7) no
C23 C24 C25 118.6(7) no
C23 C24 C29 121.3(7) no
C25 C24 C29 120.1(7) no
C24 C25 C26 121.0(8) no
C25 C26 C27 118.7(7) no
C25 C26 C30 120.1(9) no
C27 C26 C30 121.2(9) no
C26 C27 C28 122.3(8) no
C23 C28 C27 117.2(8) no
C23 C28 C31 121.7(7) no
C27 C28 C31 121.0(8) no
N1 C5 H51 126.00 no
C6 C5 H51 127.00 no
N2 C6 H61 127.00 no
C5 C6 H61 127.00 no
N2 C7 H71 109.00 no
N2 C7 H72 109.00 no
C8 C7 H71 109.00 no
C8 C7 H72 109.00 no
H71 C7 H72 108.00 no
C7 C8 H81 108.00 no
C7 C8 H82 108.00 no
C9 C8 H81 108.00 no
C9 C8 H82 108.00 no
H81 C8 H82 107.00 no
C8 C9 H91 108.00 no
C8 C9 H92 108.00 no
C10 C9 H91 108.00 no
C10 C9 H92 108.00 no
H91 C9 H92 107.00 no
N3 C10 H101 109.00 no
N3 C10 H102 109.00 no
C9 C10 H101 109.00 no
C9 C10 H102 109.00 no
H101 C10 H102 108.00 no
N3 C12 H121 126.00 no
C13 C12 H121 126.00 no
N4 C13 H131 127.00 no
C12 C13 H131 127.00 no
C15 C16 H161 119.00 no
C17 C16 H161 119.00 no
C17 C18 H181 119.00 no
C19 C18 H181 119.00 no
C15 C20 H201 110.00 no
C15 C20 H202 110.00 no
C15 C20 H203 109.00 no
H201 C20 H202 110.00 no
H201 C20 H203 109.00 no
H202 C20 H203 109.00 no
C17 C21 H211 109.00 no
C17 C21 H212 109.00 no
C17 C21 H213 110.00 no
H211 C21 H212 109.00 no
H211 C21 H213 110.00 no
H212 C21 H213 109.00 no
C19 C22 H221 109.00 no
C19 C22 H222 109.00 no
C19 C22 H223 109.00 no
H221 C22 H222 109.00 no
H221 C22 H223 109.00 no
H222 C22 H223 110.00 no
C24 C25 H251 119.00 no
C26 C25 H251 120.00 no
C26 C27 H271 119.00 no
C28 C27 H271 119.00 no
C24 C29 H291 110.00 no
C24 C29 H292 109.00 no
C24 C29 H293 109.00 no
H291 C29 H292 110.00 no
H291 C29 H293 110.00 no
H292 C29 H293 109.00 no
C26 C30 H301 109.00 no
C26 C30 H302 109.00 no
C26 C30 H303 109.00 no
H301 C30 H302 109.00 no
H301 C30 H303 110.00 no
H302 C30 H303 110.00 no
C28 C31 H311 110.00 no
C28 C31 H312 109.00 no
C28 C31 H313 109.00 no
H311 C31 H312 110.00 no
H311 C31 H313 109.00 no
H312 C31 H313 109.00 no

loop_
_geom_bond_atom_site_label_1
_geom_bond_atom_site_label_2
_geom_bond_distance
_geom_bond_publ_flag
Re1 Br1 2.6821(9) yes
Re1 C1 1.990(9) yes
Re1 C2 1.951(7) yes
Re1 C3 1.921(7) yes
Re1 C4 2.236(7) yes
Re1 C11 2.239(7) yes
O1 C1 1.024(12) yes
O2 C2 1.148(9) yes
O3 C3 1.153(9) yes
N1 C4 1.350(9) yes
N1 C5 1.395(11) yes
N1 C14 1.444(10) yes
N2 C4 1.367(9) yes
N2 C6 1.379(11) yes
N2 C7 1.472(11) yes
N3 C10 1.467(9) yes
N3 C11 1.378(9) yes
N3 C12 1.372(9) yes
N4 C11 1.375(9) yes
N4 C13 1.388(9) yes
N4 C23 1.441(9) yes
C5 C6 1.326(13) no
C7 C8 1.557(11) no
C8 C9 1.523(13) no
C9 C10 1.540(12) no
C12 C13 1.339(10) no
C14 C15 1.396(13) no
C14 C19 1.404(11) no
C15 C16 1.392(11) no
C15 C20 1.499(12) no
C16 C17 1.403(11) no
C17 C18 1.390(12) no
C17 C21 1.512(12) no
C18 C19 1.391(10) no
C19 C22 1.500(12) no
C23 C24 1.400(11) no
C23 C28 1.398(12) no
C24 C25 1.379(10) no
C24 C29 1.519(12) no
C25 C26 1.403(14) no
C26 C27 1.383(13) no
C26 C30 1.507(12) no
C27 C28 1.394(10) no
C28 C31 1.516(13) no
C5 H51 0.9500 no
C6 H61 0.9500 no
C7 H71 0.9900 no
C7 H72 0.9900 no
C8 H81 0.9900 no
C8 H82 0.9900 no
C9 H91 0.9900 no
C9 H92 0.9900 no
C10 H101 0.9900 no
C10 H102 0.9900 no
C12 H121 0.9500 no
C13 H131 0.9500 no
C16 H161 0.9500 no
C18 H181 0.9500 no
C20 H201 0.9800 no
C20 H202 0.9800 no
C20 H203 0.9800 no
C21 H211 0.9800 no
C21 H212 0.9800 no
C21 H213 0.9800 no
C22 H221 0.9800 no
C22 H222 0.9800 no
C22 H223 0.9800 no
C25 H251 0.9500 no
C27 H271 0.9500 no
C29 H291 0.9800 no
C29 H292 0.9800 no
C29 H293 0.9800 no
C30 H301 0.9800 no
C30 H302 0.9800 no
C30 H303 0.9800 no
C31 H311 0.9800 no
C31 H312 0.9800 no
C31 H313 0.9800 no
